data_1573375
loop_
_publ_author_name
'Vyas, Het'
'Gangani, Ashvin'
'Mini, Aiswarya'
'Pathil, Melissa'
'Ruth, Austin'
'Sharma, Abhishek'

_publ_section_title
;
 Strain-release enables access to carbonyl conjugated allylic diborons and
 alkenyl boronates having multiple contiguous stereocenters in a one-pot
 process
;
_journal_name_full 'Chemical Science'
_journal_paper_doi 10.1039/D4SC06514J
_journal_year 2024
_chemical_formula_moiety 'C22 H28 B N O7'
_chemical_formula_sum 'C22 H28 B N O7'
_chemical_formula_weight 429.26
_space_group_crystal_system monoclinic
_space_group_IT_number 14
_space_group_name_Hall '-P 2ybc'
_space_group_name_H-M_alt 'P 1 21/c 1'
_atom_sites_solution_hydrogens mixed
_atom_sites_solution_primary dual
_atom_sites_solution_secondary difmap
_audit_creation_method SHELXL-2019/1
_audit_update_record
;
2024-08-13 deposited with the CCDC.	2024-12-02 downloaded from the CCDC.
;
_cell_angle_alpha 90
_cell_angle_beta 109.670(2)
_cell_angle_gamma 90
_cell_formula_units_Z 4
_cell_length_a 17.4121(8)
_cell_length_b 10.4286(5)
_cell_length_c 13.1111(6)
_cell_measurement_reflns_used 9677
_cell_measurement_temperature 130(2)
_cell_measurement_theta_max 74.52
_cell_measurement_theta_min 3.69
_cell_volume 2241.84(18)
_computing_cell_refinement 'Bruker SAINT'
_computing_data_collection 'Bruker APEX4'
_computing_data_reduction 'Bruker SAINT'
_computing_molecular_graphics 'Bruker SHELXTL'
_computing_publication_material 'Bruker SHELXTL'
_computing_structure_refinement 'SHELXL-2019/1 (Sheldrick, 2019)'
_computing_structure_solution 'SHELXT-2019 (Sheldrick 2015)'
_diffrn_ambient_temperature 130(2)
_diffrn_measured_fraction_theta_full 0.999
_diffrn_measured_fraction_theta_max 0.999
_diffrn_measurement_device_type 'Bruker D8 with PHOTON III detector'
_diffrn_measurement_method '\f and \w shutterless scans'
_diffrn_radiation_type CuK\a
_diffrn_radiation_wavelength 1.54178
_diffrn_reflns_av_R_equivalents 0.0384
_diffrn_reflns_av_unetI/netI 0.0221
_diffrn_reflns_Laue_measured_fraction_full 0.999
_diffrn_reflns_Laue_measured_fraction_max 0.999
_diffrn_reflns_limit_h_max 21
_diffrn_reflns_limit_h_min -21
_diffrn_reflns_limit_k_max 12
_diffrn_reflns_limit_k_min -13
_diffrn_reflns_limit_l_max 16
_diffrn_reflns_limit_l_min -16
_diffrn_reflns_number 60423
_diffrn_reflns_point_group_measured_fraction_full 0.999
_diffrn_reflns_point_group_measured_fraction_max 0.999
_diffrn_reflns_theta_full 67.679
_diffrn_reflns_theta_max 74.515
_diffrn_reflns_theta_min 5.026
_exptl_absorpt_coefficient_mu 0.774
_exptl_absorpt_correction_T_max 0.7538
_exptl_absorpt_correction_T_min 0.6835
_exptl_absorpt_correction_type multi-scan
_exptl_absorpt_process_details sadabs
_exptl_crystal_colour colorless
_exptl_crystal_density_diffrn 1.272
_exptl_crystal_description block
_exptl_crystal_F_000 912
_exptl_crystal_size_max 0.300
_exptl_crystal_size_mid 0.120
_exptl_crystal_size_min 0.050
_refine_diff_density_max 0.331
_refine_diff_density_min -0.242
_refine_diff_density_rms 0.042
_refine_ls_extinction_method none
_refine_ls_goodness_of_fit_ref 1.034
_refine_ls_hydrogen_treatment mixed
_refine_ls_matrix_type full
_refine_ls_number_parameters 289
_refine_ls_number_reflns 4575
_refine_ls_number_restraints 0
_refine_ls_restrained_S_all 1.034
_refine_ls_R_factor_all 0.0364
_refine_ls_R_factor_gt 0.0346
_refine_ls_shift/su_max 0.000
_refine_ls_shift/su_mean 0.000
_refine_ls_structure_factor_coef Fsqd
_refine_ls_weighting_details 'w=1/[\s^2^(Fo^2^)+(0.0446P)^2^+0.7962P] where P=(Fo^2^+2Fc^2^)/3'
_refine_ls_weighting_scheme calc
_refine_ls_wR_factor_gt 0.0897
_refine_ls_wR_factor_ref 0.0907
_reflns_Friedel_coverage 0.000
_reflns_number_gt 4403
_reflns_number_total 4575
_reflns_threshold_expression 'I > 2\s(I)'
_cod_data_source_file d4sc06514j2.cif
_cod_data_source_block hv03-153
_cod_original_sg_symbol_H-M 'P 21/c'
_cod_database_code 1573375
_shelx_shelxl_version_number 2019/1
_shelx_space_group_comment
; 
The symmetry employed for this shelxl refinement is uniquely defined 
by the following loop, which should always be used as a source of 
symmetry information in preference to the above space-group names. 
They are only intended as comments. 
;
_shelx_estimated_absorpt_t_min 0.801
_shelx_estimated_absorpt_t_max 0.962

loop_
_space_group_symop_operation_xyz
'x, y, z'
'-x, y+1/2, -z+1/2'
'-x, -y, -z'
'x, -y-1/2, z-1/2'

loop_
_atom_site_label
_atom_site_type_symbol
_atom_site_fract_x
_atom_site_fract_y
_atom_site_fract_z
_atom_site_U_iso_or_equiv
_atom_site_adp_type
_atom_site_occupancy
_atom_site_site_symmetry_order
_atom_site_calc_flag
_atom_site_refinement_flags_posn
_atom_site_refinement_flags_adp
_atom_site_refinement_flags_occupancy
_atom_site_disorder_assembly
_atom_site_disorder_group
B1 B 0.34180(7) 0.39271(11) 0.41057(9) 0.0192(2) Uani 1 1 d . . . . .
N1 N 0.11086(6) 0.47632(9) 0.60613(7) 0.0270(2) Uani 1 1 d . . . . .
O1 O 0.13945(7) 0.37658(9) 0.65353(7) 0.0434(2) Uani 1 1 d . . . . .
O2 O 0.09363(5) 0.57009(8) 0.65103(6) 0.03194(19) Uani 1 1 d . . . . .
O3 O 0.05623(5) 0.40196(7) 0.09900(6) 0.02354(17) Uani 1 1 d . . . . .
O4 O 0.11425(4) 0.60046(7) -0.02911(6) 0.02309(17) Uani 1 1 d . . . . .
O5 O 0.20870(5) 0.44644(8) 0.00667(6) 0.02697(18) Uani 1 1 d . . . . .
O6 O 0.35723(4) 0.26468(7) 0.40687(6) 0.02346(17) Uani 1 1 d . . . . .
O7 O 0.38385(4) 0.44894(7) 0.50797(6) 0.02130(16) Uani 1 1 d . . . . .
C1 C 0.09842(6) 0.48425(10) 0.48987(8) 0.0223(2) Uani 1 1 d . . . . .
C2 C 0.10662(6) 0.37341(10) 0.43590(9) 0.0232(2) Uani 1 1 d . . . . .
H2A H 0.116720 0.292947 0.471947 0.028 Uiso 1 1 calc R U . . .
C3 C 0.09961(6) 0.38377(10) 0.32777(8) 0.0214(2) Uani 1 1 d . . . . .
H3A H 0.104158 0.309153 0.288628 0.026 Uiso 1 1 calc R U . . .
C4 C 0.08591(6) 0.50281(10) 0.27556(8) 0.0192(2) Uani 1 1 d . . . . .
C5 C 0.07427(6) 0.61073(10) 0.33111(9) 0.0223(2) Uani 1 1 d . . . . .
H5A H 0.061831 0.690759 0.294620 0.027 Uiso 1 1 calc R U . . .
C6 C 0.08069(6) 0.60245(10) 0.43957(9) 0.0233(2) Uani 1 1 d . . . . .
H6A H 0.073100 0.675884 0.477991 0.028 Uiso 1 1 calc R U . . .
C7 C 0.08719(6) 0.51429(9) 0.16102(8) 0.0190(2) Uani 1 1 d . . . . .
H7A H 0.053422 0.589698 0.125017 0.023 Uiso 1 1 calc R U . . .
C8 C 0.17538(6) 0.52979(9) 0.15601(8) 0.0177(2) Uani 1 1 d . . . . .
C9 C 0.16206(6) 0.53004(9) 0.03519(8) 0.0194(2) Uani 1 1 d . . . . .
C10 C 0.19616(9) 0.44399(13) -0.10879(9) 0.0362(3) Uani 1 1 d . . . . .
H10A H 0.229621 0.376000 -0.124016 0.054 Uiso 1 1 calc R U . . .
H10B H 0.211915 0.526905 -0.130897 0.054 Uiso 1 1 calc R U . . .
H10C H 0.138504 0.427431 -0.149213 0.054 Uiso 1 1 calc R U . . .
C11 C 0.23227(6) 0.42702(9) 0.22179(8) 0.0183(2) Uani 1 1 d . . . . .
H11A H 0.232331 0.340786 0.198472 0.022 Uiso 1 1 calc R U . . .
C12 C 0.28245(6) 0.47179(10) 0.31658(8) 0.0191(2) Uani 1 1 d . . . . .
C13 C 0.26887(6) 0.61387(10) 0.32717(8) 0.0205(2) Uani 1 1 d . . . . .
H13A H 0.321437 0.660333 0.354547 0.025 Uiso 1 1 calc R U . . .
H13B H 0.237710 0.629516 0.376708 0.025 Uiso 1 1 calc R U . . .
C14 C 0.21933(6) 0.65601(9) 0.20994(8) 0.0195(2) Uani 1 1 d . . . . .
H14A H 0.178831 0.724033 0.209882 0.023 Uiso 1 1 calc R U . . .
C15 C 0.27821(7) 0.70313(11) 0.15616(9) 0.0271(2) Uani 1 1 d . . . . .
H15A H 0.311358 0.640736 0.138281 0.033 Uiso 1 1 calc R U . . .
C16 C 0.28755(8) 0.82282(14) 0.13198(12) 0.0432(3) Uani 1 1 d . . . . .
H16A H 0.255648 0.888328 0.148427 0.052 Uiso 1 1 calc R U . . .
H16B H 0.326226 0.844017 0.098014 0.052 Uiso 1 1 calc R U . . .
C17 C 0.42630(6) 0.23570(10) 0.50493(8) 0.0235(2) Uani 1 1 d . . . . .
C18 C 0.42010(6) 0.34442(10) 0.58315(8) 0.0230(2) Uani 1 1 d . . . . .
C19 C 0.41601(8) 0.10073(11) 0.54175(11) 0.0353(3) Uani 1 1 d . . . . .
H19A H 0.416528 0.039387 0.485358 0.053 Uiso 1 1 calc R U . . .
H19B H 0.363983 0.094431 0.554949 0.053 Uiso 1 1 calc R U . . .
H19C H 0.460868 0.081238 0.608696 0.053 Uiso 1 1 calc R U . . .
C20 C 0.50287(7) 0.24416(11) 0.47321(10) 0.0302(2) Uani 1 1 d . . . . .
H20A H 0.497732 0.185571 0.412832 0.045 Uiso 1 1 calc R U . . .
H20B H 0.550609 0.220208 0.535297 0.045 Uiso 1 1 calc R U . . .
H20C H 0.509412 0.332129 0.451159 0.045 Uiso 1 1 calc R U . . .
C21 C 0.36061(7) 0.31428(13) 0.64254(10) 0.0343(3) Uani 1 1 d . . . . .
H21A H 0.352099 0.391263 0.680257 0.051 Uiso 1 1 calc R U . . .
H21B H 0.383043 0.245731 0.695305 0.051 Uiso 1 1 calc R U . . .
H21C H 0.308428 0.286474 0.590245 0.051 Uiso 1 1 calc R U . . .
C22 C 0.50138(7) 0.39003(12) 0.66205(9) 0.0318(3) Uani 1 1 d . . . . .
H22A H 0.491910 0.458661 0.707482 0.048 Uiso 1 1 calc R U . . .
H22B H 0.535412 0.422523 0.621511 0.048 Uiso 1 1 calc R U . . .
H22C H 0.529190 0.318302 0.707982 0.048 Uiso 1 1 calc R U . . .
H3 H 0.0076(11) 0.4041(15) 0.0827(13) 0.040(4) Uiso 1 1 d . . . . .

loop_
_atom_site_aniso_label
_atom_site_aniso_U_11
_atom_site_aniso_U_22
_atom_site_aniso_U_33
_atom_site_aniso_U_23
_atom_site_aniso_U_13
_atom_site_aniso_U_12
B1 0.0154(5) 0.0229(5) 0.0188(5) 0.0024(4) 0.0050(4) -0.0007(4)
N1 0.0282(5) 0.0293(5) 0.0237(5) -0.0021(4) 0.0090(4) -0.0047(4)
O1 0.0688(7) 0.0352(5) 0.0252(4) 0.0067(4) 0.0148(4) 0.0086(4)
O2 0.0369(5) 0.0346(4) 0.0267(4) -0.0080(3) 0.0139(3) -0.0048(3)
O3 0.0189(4) 0.0251(4) 0.0225(4) -0.0038(3) 0.0016(3) -0.0028(3)
O4 0.0222(4) 0.0243(4) 0.0196(3) 0.0043(3) 0.0028(3) 0.0035(3)
O5 0.0311(4) 0.0316(4) 0.0170(3) 0.0012(3) 0.0064(3) 0.0118(3)
O6 0.0218(4) 0.0223(4) 0.0210(4) 0.0021(3) 0.0003(3) 0.0015(3)
O7 0.0203(3) 0.0226(4) 0.0180(3) 0.0024(3) 0.0025(3) 0.0019(3)
C1 0.0211(5) 0.0257(5) 0.0201(5) -0.0010(4) 0.0069(4) -0.0035(4)
C2 0.0242(5) 0.0203(5) 0.0248(5) 0.0025(4) 0.0077(4) -0.0002(4)
C3 0.0214(5) 0.0191(5) 0.0232(5) -0.0008(4) 0.0069(4) 0.0003(4)
C4 0.0138(4) 0.0213(5) 0.0210(5) 0.0002(4) 0.0040(3) -0.0005(4)
C5 0.0216(5) 0.0189(5) 0.0269(5) 0.0021(4) 0.0087(4) 0.0012(4)
C6 0.0237(5) 0.0204(5) 0.0274(5) -0.0039(4) 0.0108(4) -0.0018(4)
C7 0.0160(4) 0.0190(5) 0.0194(5) 0.0004(4) 0.0026(4) 0.0010(3)
C8 0.0162(4) 0.0181(4) 0.0169(4) 0.0010(3) 0.0033(4) 0.0016(3)
C9 0.0175(4) 0.0196(5) 0.0188(5) 0.0003(4) 0.0032(4) 0.0000(4)
C10 0.0465(7) 0.0432(7) 0.0185(5) 0.0004(5) 0.0104(5) 0.0156(6)
C11 0.0169(4) 0.0190(5) 0.0189(4) 0.0024(4) 0.0058(4) 0.0028(3)
C12 0.0159(4) 0.0221(5) 0.0190(5) 0.0031(4) 0.0054(4) 0.0012(4)
C13 0.0179(4) 0.0219(5) 0.0186(5) -0.0002(4) 0.0020(4) -0.0006(4)
C14 0.0183(4) 0.0182(5) 0.0196(5) 0.0007(4) 0.0031(4) 0.0000(4)
C15 0.0234(5) 0.0316(6) 0.0244(5) 0.0015(4) 0.0054(4) -0.0044(4)
C16 0.0295(6) 0.0421(7) 0.0546(8) 0.0201(6) 0.0096(6) -0.0042(5)
C17 0.0191(5) 0.0237(5) 0.0229(5) 0.0056(4) 0.0009(4) 0.0019(4)
C18 0.0206(5) 0.0270(5) 0.0185(5) 0.0064(4) 0.0028(4) 0.0014(4)
C19 0.0322(6) 0.0259(6) 0.0419(7) 0.0115(5) 0.0045(5) 0.0022(5)
C20 0.0245(5) 0.0305(6) 0.0349(6) 0.0034(5) 0.0092(5) 0.0062(4)
C21 0.0324(6) 0.0462(7) 0.0263(5) 0.0079(5) 0.0123(5) -0.0004(5)
C22 0.0257(6) 0.0382(6) 0.0235(5) 0.0027(5) -0.0023(4) -0.0014(5)

loop_
_atom_type_symbol
_atom_type_description
_atom_type_scat_dispersion_real
_atom_type_scat_dispersion_imag
_atom_type_scat_source
C C 0.0181 0.0091 'International Tables Vol C Tables 4.2.6.8 and 6.1.1.4'
H H 0.0000 0.0000 'International Tables Vol C Tables 4.2.6.8 and 6.1.1.4'
B B 0.0090 0.0039 'International Tables Vol C Tables 4.2.6.8 and 6.1.1.4'
N N 0.0311 0.0180 'International Tables Vol C Tables 4.2.6.8 and 6.1.1.4'
O O 0.0492 0.0322 'International Tables Vol C Tables 4.2.6.8 and 6.1.1.4'

loop_
_geom_angle_atom_site_label_1
_geom_angle_atom_site_label_2
_geom_angle_atom_site_label_3
_geom_angle
_geom_angle_site_symmetry_1
_geom_angle_site_symmetry_3
_geom_angle_publ_flag
O6 B1 O7 113.65(9) . . ?
O6 B1 C12 125.27(9) . . ?
O7 B1 C12 121.08(9) . . ?
O1 N1 O2 123.65(9) . . ?
O1 N1 C1 117.78(9) . . ?
O2 N1 C1 118.55(9) . . ?
C7 O3 H3 107.0(12) . . ?
C9 O5 C10 114.37(8) . . ?
B1 O6 C17 106.47(8) . . ?
B1 O7 C18 106.44(8) . . ?
C6 C1 C2 122.96(9) . . ?
C6 C1 N1 118.46(9) . . ?
C2 C1 N1 118.56(9) . . ?
C3 C2 C1 117.91(9) . . ?
C3 C2 H2A 121.0 . . ?
C1 C2 H2A 121.0 . . ?
C2 C3 C4 120.77(9) . . ?
C2 C3 H3A 119.6 . . ?
C4 C3 H3A 119.6 . . ?
C5 C4 C3 119.50(9) . . ?
C5 C4 C7 120.55(9) . . ?
C3 C4 C7 119.90(9) . . ?
C6 C5 C4 120.59(9) . . ?
C6 C5 H5A 119.7 . . ?
C4 C5 H5A 119.7 . . ?
C1 C6 C5 118.10(9) . . ?
C1 C6 H6A 120.9 . . ?
C5 C6 H6A 120.9 . . ?
O3 C7 C4 111.85(8) . . ?
O3 C7 C8 104.40(8) . . ?
C4 C7 C8 113.04(8) . . ?
O3 C7 H7A 109.1 . . ?
C4 C7 H7A 109.1 . . ?
C8 C7 H7A 109.1 . . ?
C11 C8 C9 115.78(8) . . ?
C11 C8 C14 102.17(7) . . ?
C9 C8 C14 110.40(8) . . ?
C11 C8 C7 111.41(8) . . ?
C9 C8 C7 103.63(7) . . ?
C14 C8 C7 113.85(8) . . ?
O4 C9 O5 122.93(9) . . ?
O4 C9 C8 123.58(9) . . ?
O5 C9 C8 113.49(8) . . ?
O5 C10 H10A 109.5 . . ?
O5 C10 H10B 109.5 . . ?
H10A C10 H10B 109.5 . . ?
O5 C10 H10C 109.5 . . ?
H10A C10 H10C 109.5 . . ?
H10B C10 H10C 109.5 . . ?
C12 C11 C8 112.25(9) . . ?
C12 C11 H11A 123.9 . . ?
C8 C11 H11A 123.9 . . ?
C11 C12 C13 110.67(8) . . ?
C11 C12 B1 127.11(9) . . ?
C13 C12 B1 121.99(9) . . ?
C12 C13 C14 103.78(8) . . ?
C12 C13 H13A 111.0 . . ?
C14 C13 H13A 111.0 . . ?
C12 C13 H13B 111.0 . . ?
C14 C13 H13B 111.0 . . ?
H13A C13 H13B 109.0 . . ?
C15 C14 C13 108.45(8) . . ?
C15 C14 C8 111.60(8) . . ?
C13 C14 C8 103.50(8) . . ?
C15 C14 H14A 111.0 . . ?
C13 C14 H14A 111.0 . . ?
C8 C14 H14A 111.0 . . ?
C16 C15 C14 125.59(12) . . ?
C16 C15 H15A 117.2 . . ?
C14 C15 H15A 117.2 . . ?
C15 C16 H16A 120.0 . . ?
C15 C16 H16B 120.0 . . ?
H16A C16 H16B 120.0 . . ?
O6 C17 C19 108.67(9) . . ?
O6 C17 C20 106.44(8) . . ?
C19 C17 C20 110.33(9) . . ?
O6 C17 C18 102.08(8) . . ?
C19 C17 C18 115.09(9) . . ?
C20 C17 C18 113.44(9) . . ?
O7 C18 C22 108.48(9) . . ?
O7 C18 C21 106.54(8) . . ?
C22 C18 C21 110.73(9) . . ?
O7 C18 C17 102.04(8) . . ?
C22 C18 C17 114.89(9) . . ?
C21 C18 C17 113.34(9) . . ?
C17 C19 H19A 109.5 . . ?
C17 C19 H19B 109.5 . . ?
H19A C19 H19B 109.5 . . ?
C17 C19 H19C 109.5 . . ?
H19A C19 H19C 109.5 . . ?
H19B C19 H19C 109.5 . . ?
C17 C20 H20A 109.5 . . ?
C17 C20 H20B 109.5 . . ?
H20A C20 H20B 109.5 . . ?
C17 C20 H20C 109.5 . . ?
H20A C20 H20C 109.5 . . ?
H20B C20 H20C 109.5 . . ?
C18 C21 H21A 109.5 . . ?
C18 C21 H21B 109.5 . . ?
H21A C21 H21B 109.5 . . ?
C18 C21 H21C 109.5 . . ?
H21A C21 H21C 109.5 . . ?
H21B C21 H21C 109.5 . . ?
C18 C22 H22A 109.5 . . ?
C18 C22 H22B 109.5 . . ?
H22A C22 H22B 109.5 . . ?
C18 C22 H22C 109.5 . . ?
H22A C22 H22C 109.5 . . ?
H22B C22 H22C 109.5 . . ?

loop_
_geom_bond_atom_site_label_1
_geom_bond_atom_site_label_2
_geom_bond_distance
_geom_bond_site_symmetry_2
_geom_bond_publ_flag
B1 O6 1.3661(14) . ?
B1 O7 1.3716(13) . ?
B1 C12 1.5522(14) . ?
N1 O1 1.2280(13) . ?
N1 O2 1.2295(13) . ?
N1 C1 1.4680(13) . ?
O3 C7 1.4245(12) . ?
O3 H3 0.801(18) . ?
O4 C9 1.2127(12) . ?
O5 C9 1.3280(12) . ?
O5 C10 1.4551(13) . ?
O6 C17 1.4662(12) . ?
O7 C18 1.4627(12) . ?
C1 C6 1.3829(15) . ?
C1 C2 1.3875(15) . ?
C2 C3 1.3856(15) . ?
C2 H2A 0.9500 . ?
C3 C4 1.3988(14) . ?
C3 H3A 0.9500 . ?
C4 C5 1.3919(14) . ?
C4 C7 1.5142(14) . ?
C5 C6 1.3912(15) . ?
C5 H5A 0.9500 . ?
C6 H6A 0.9500 . ?
C7 C8 1.5673(13) . ?
C7 H7A 1.0000 . ?
C8 C11 1.5161(13) . ?
C8 C9 1.5217(13) . ?
C8 C14 1.5666(13) . ?
C10 H10A 0.9800 . ?
C10 H10B 0.9800 . ?
C10 H10C 0.9800 . ?
C11 C12 1.3397(14) . ?
C11 H11A 0.9500 . ?
C12 C13 1.5141(14) . ?
C13 C14 1.5515(13) . ?
C13 H13A 0.9900 . ?
C13 H13B 0.9900 . ?
C14 C15 1.5088(14) . ?
C14 H14A 1.0000 . ?
C15 C16 1.3114(18) . ?
C15 H15A 0.9500 . ?
C16 H16A 0.9500 . ?
C16 H16B 0.9500 . ?
C17 C19 1.5180(15) . ?
C17 C20 1.5270(15) . ?
C17 C18 1.5567(15) . ?
C18 C22 1.5211(14) . ?
C18 C21 1.5234(15) . ?
C19 H19A 0.9800 . ?
C19 H19B 0.9800 . ?
C19 H19C 0.9800 . ?
C20 H20A 0.9800 . ?
C20 H20B 0.9800 . ?
C20 H20C 0.9800 . ?
C21 H21A 0.9800 . ?
C21 H21B 0.9800 . ?
C21 H21C 0.9800 . ?
C22 H22A 0.9800 . ?
C22 H22B 0.9800 . ?
C22 H22C 0.9800 . ?

loop_
_geom_hbond_atom_site_label_D
_geom_hbond_atom_site_label_H
_geom_hbond_atom_site_label_A
_geom_hbond_distance_DH
_geom_hbond_distance_HA
_geom_hbond_distance_DA
_geom_hbond_angle_DHA
_geom_hbond_site_symmetry_A
_geom_hbond_publ_flag
O3 H3 O4 0.801(18) 1.998(18) 2.7964(11) 174.4(16) 3_565 yes

loop_
_geom_torsion_atom_site_label_1
_geom_torsion_atom_site_label_2
_geom_torsion_atom_site_label_3
_geom_torsion_atom_site_label_4
_geom_torsion
_geom_torsion_site_symmetry_1
_geom_torsion_site_symmetry_2
_geom_torsion_site_symmetry_3
_geom_torsion_site_symmetry_4
_geom_torsion_publ_flag
O7 B1 O6 C17 -9.94(11) . . . . ?
C12 B1 O6 C17 170.59(9) . . . . ?
O6 B1 O7 C18 -10.67(11) . . . . ?
C12 B1 O7 C18 168.82(9) . . . . ?
O1 N1 C1 C6 -168.31(10) . . . . ?
O2 N1 C1 C6 10.37(14) . . . . ?
O1 N1 C1 C2 10.40(14) . . . . ?
O2 N1 C1 C2 -170.92(10) . . . . ?
C6 C1 C2 C3 2.49(16) . . . . ?
N1 C1 C2 C3 -176.16(9) . . . . ?
C1 C2 C3 C4 0.93(15) . . . . ?
C2 C3 C4 C5 -3.93(15) . . . . ?
C2 C3 C4 C7 173.65(9) . . . . ?
C3 C4 C5 C6 3.63(15) . . . . ?
C7 C4 C5 C6 -173.94(9) . . . . ?
C2 C1 C6 C5 -2.79(16) . . . . ?
N1 C1 C6 C5 175.87(9) . . . . ?
C4 C5 C6 C1 -0.35(15) . . . . ?
C5 C4 C7 O3 -148.38(9) . . . . ?
C3 C4 C7 O3 34.06(12) . . . . ?
C5 C4 C7 C8 94.12(11) . . . . ?
C3 C4 C7 C8 -83.44(11) . . . . ?
O3 C7 C8 C11 -70.70(9) . . . . ?
C4 C7 C8 C11 51.09(11) . . . . ?
O3 C7 C8 C9 54.45(9) . . . . ?
C4 C7 C8 C9 176.24(8) . . . . ?
O3 C7 C8 C14 174.41(7) . . . . ?
C4 C7 C8 C14 -63.81(10) . . . . ?
C10 O5 C9 O4 -1.50(15) . . . . ?
C10 O5 C9 C8 179.26(9) . . . . ?
C11 C8 C9 O4 174.89(9) . . . . ?
C14 C8 C9 O4 -69.68(12) . . . . ?
C7 C8 C9 O4 52.60(12) . . . . ?
C11 C8 C9 O5 -5.88(12) . . . . ?
C14 C8 C9 O5 109.56(9) . . . . ?
C7 C8 C9 O5 -128.17(9) . . . . ?
C9 C8 C11 C12 138.45(9) . . . . ?
C14 C8 C11 C12 18.43(10) . . . . ?
C7 C8 C11 C12 -103.49(10) . . . . ?
C8 C11 C12 C13 -2.09(11) . . . . ?
C8 C11 C12 B1 172.44(9) . . . . ?
O6 B1 C12 C11 6.17(17) . . . . ?
O7 B1 C12 C11 -173.26(10) . . . . ?
O6 B1 C12 C13 -179.87(9) . . . . ?
O7 B1 C12 C13 0.71(14) . . . . ?
C11 C12 C13 C14 -15.45(11) . . . . ?
B1 C12 C13 C14 169.69(9) . . . . ?
C12 C13 C14 C15 -93.04(9) . . . . ?
C12 C13 C14 C8 25.60(9) . . . . ?
C11 C8 C14 C15 90.11(9) . . . . ?
C9 C8 C14 C15 -33.59(11) . . . . ?
C7 C8 C14 C15 -149.65(8) . . . . ?
C11 C8 C14 C13 -26.32(9) . . . . ?
C9 C8 C14 C13 -150.02(8) . . . . ?
C7 C8 C14 C13 93.92(9) . . . . ?
C13 C14 C15 C16 -109.07(13) . . . . ?
C8 C14 C15 C16 137.55(12) . . . . ?
B1 O6 C17 C19 146.61(10) . . . . ?
B1 O6 C17 C20 -94.56(10) . . . . ?
B1 O6 C17 C18 24.60(10) . . . . ?
B1 O7 C18 C22 146.67(9) . . . . ?
B1 O7 C18 C21 -94.08(10) . . . . ?
B1 O7 C18 C17 25.00(10) . . . . ?
O6 C17 C18 O7 -29.93(9) . . . . ?
C19 C17 C18 O7 -147.43(9) . . . . ?
C20 C17 C18 O7 84.16(10) . . . . ?
O6 C17 C18 C22 -147.07(9) . . . . ?
C19 C17 C18 C22 95.42(11) . . . . ?
C20 C17 C18 C22 -32.98(12) . . . . ?
O6 C17 C18 C21 84.22(10) . . . . ?
C19 C17 C18 C21 -33.28(12) . . . . ?
C20 C17 C18 C21 -161.69(9) . . . . ?
